data_2243137
loop_
_publ_author_name
'Siva, V.'
'Suresh, M.'
'Athimoolam, S.'
'Asath Bahadur, S.'

_publ_section_title
;
 Crystal structure and Hirshfeld surface analysis of 2-aminopyridinium
 hydrogen phthalate
;
_journal_issue 11
_journal_name_full 'Acta Crystallographica Section E'
_journal_page_first 1627
_journal_page_last 1631
_journal_paper_doi 10.1107/S2056989019012957
_journal_volume 75
_journal_year 2019
_chemical_absolute_configuration unk
_chemical_formula_iupac 'C5 H7 N2 + , C8 H5 O4 -'
_chemical_formula_moiety '(C5 H7 N2)+.(C8 H5 O4)-'
_chemical_formula_sum 'C13 H12 N2 O4'
_chemical_formula_weight 260.25
_chemical_name_common '2-Aminopyridinium hydrogen phthalate'
_chemical_name_systematic '2-Aminopyridinium hydrogen phthalate'
_space_group_crystal_system monoclinic
_space_group_IT_number 4
_space_group_name_Hall 'P 2yb'
_space_group_name_H-M_alt 'P 1 21 1'
_symmetry_space_group_name_Hall 'P 2yb'
_symmetry_space_group_name_H-M 'P 1 21 1'
_atom_sites_solution_hydrogens mixed
_atom_sites_solution_primary dual
_atom_sites_solution_secondary difmap
_audit_creation_method SHELXL-2014
_cell_angle_alpha 90
_cell_angle_beta 97.087(4)
_cell_angle_gamma 90
_cell_formula_units_Z 2
_cell_length_a 5.1593(6)
_cell_length_b 8.6124(9)
_cell_length_c 13.5745(19)
_cell_measurement_reflns_used 2425
_cell_measurement_temperature 293(2)
_cell_measurement_theta_max 24.72
_cell_measurement_theta_min 2.16
_cell_volume 598.56(13)
_computing_cell_refinement
;
<i>SAINT</i> (Bruker, 2001)
;
_computing_data_collection
;
<i>SMART</i> (Bruker, 2001)
;
_computing_data_reduction
;
<i>SAINT</i> (Bruker, 2001)
;
_computing_molecular_graphics
;
Mercury (Macrae <i>et al.</i>,  2008) and <i>PLATON</i> (Spek,
2009)
;
_computing_publication_material
;
SHELXL2014 (Sheldrick, 2015b) and <i>PLATON</i> (Spek, 2009)
;
_computing_structure_refinement
;
SHELXL2014 (Sheldrick, 2015b)
;
_computing_structure_solution
;
SHELXT2014 (Sheldrick, 2015a)
;
_diffrn_ambient_temperature 293(2)
_diffrn_measured_fraction_theta_full 0.972
_diffrn_measured_fraction_theta_max 1.000
_diffrn_measurement_device_type 'Bruker SMART APEX CCD area-detector'
_diffrn_measurement_method \w
_diffrn_radiation_source 'fine-focus sealed tube'
_diffrn_radiation_type MoK\a
_diffrn_radiation_wavelength 0.71073
_diffrn_reflns_av_R_equivalents 0.0226
_diffrn_reflns_av_unetI/netI 0.0239
_diffrn_reflns_limit_h_max 6
_diffrn_reflns_limit_h_min -6
_diffrn_reflns_limit_k_max 10
_diffrn_reflns_limit_k_min -10
_diffrn_reflns_limit_l_max 14
_diffrn_reflns_limit_l_min -16
_diffrn_reflns_number 6704
_diffrn_reflns_theta_full 25.242
_diffrn_reflns_theta_max 24.999
_diffrn_reflns_theta_min 1.512
_exptl_absorpt_coefficient_mu 0.109
_exptl_absorpt_correction_type none
_exptl_crystal_colour colourless
_exptl_crystal_density_diffrn 1.444
_exptl_crystal_density_method none
_exptl_crystal_description block
_exptl_crystal_F_000 272
_exptl_crystal_size_max 0.26
_exptl_crystal_size_mid 0.24
_exptl_crystal_size_min 0.20
_refine_diff_density_max 0.348
_refine_diff_density_min -0.244
_refine_ls_abs_structure_details
;
Flack <i>x</i> determined using 880 quotients
[(<i>I</i>^+^)-(<i>I</i>^-^)]/[(<i>I</i>^+^)+(<i>I</i>^-^)]
(Parsons <i>et al.</i>, 2013)
;
_refine_ls_abs_structure_Flack 0.1(4)
_refine_ls_extinction_method none
_refine_ls_goodness_of_fit_ref 1.240
_refine_ls_hydrogen_treatment mixed
_refine_ls_matrix_type full
_refine_ls_number_parameters 180
_refine_ls_number_reflns 2099
_refine_ls_number_restraints 1
_refine_ls_restrained_S_all 1.239
_refine_ls_R_factor_all 0.0624
_refine_ls_R_factor_gt 0.0588
_refine_ls_shift/su_max 0.000
_refine_ls_shift/su_mean 0.000
_refine_ls_structure_factor_coef Fsqd
_refine_ls_weighting_details 'w=1/[\s^2^(Fo^2^)+(0.0796P)^2^+0.5949P] where P=(Fo^2^+2Fc^2^)/3'
_refine_ls_weighting_scheme calc
_refine_ls_wR_factor_gt 0.1764
_refine_ls_wR_factor_ref 0.1856
_reflns_number_gt 1972
_reflns_number_total 2099
_reflns_threshold_expression 'I > 2\s(I)'
_cod_data_source_file ff2163sup1.cif
_cod_data_source_block I
_cod_database_code 2243137
_shelx_space_group_comment
;
The symmetry employed for this shelxl refinement is uniquely defined
by the following loop, which should always be used as a source of
symmetry information in preference to the above space-group names.
They are only intended as comments.
;
_shelxl_version_number 2.014

loop_
_space_group_symop_operation_xyz
'x, y, z'
'-x, y+1/2, -z'

loop_
_atom_site_type_symbol
_atom_site_label
_atom_site_fract_x
_atom_site_fract_y
_atom_site_fract_z
_atom_site_U_iso_or_equiv
_atom_site_adp_type
_atom_site_calc_flag
_atom_site_occupancy
C C11 0.5973(12) 0.4659(7) 0.8983(5) 0.0401(14) Uani d 1
C C12 0.7974(14) 0.3719(9) 0.9463(6) 0.0545(19) Uani d 1
H H12 0.8233 0.3657 1.0152 0.065 Uiso calc 1
C C13 0.9516(13) 0.2908(8) 0.8913(7) 0.056(2) Uani d 1
H H13 1.0809 0.2268 0.9232 0.067 Uiso calc 1
C C14 0.9221(15) 0.3005(8) 0.7882(7) 0.057(2) Uani d 1
H H14 1.0323 0.2466 0.7510 0.069 Uiso calc 1
C C15 0.7263(13) 0.3915(8) 0.7440(5) 0.0489(16) Uani d 1
H H15 0.7002 0.3992 0.6751 0.059 Uiso calc 1
N N11 0.5683(10) 0.4714(6) 0.7988(4) 0.0370(12) Uani d 1
N N12 0.4392(12) 0.5509(8) 0.9461(4) 0.0532(16) Uani d 1
H H12A 0.3216 0.6079 0.9134 0.064 Uiso calc 1
H H12B 0.4542 0.5492 1.0099 0.064 Uiso calc 1
H H1N 0.448(13) 0.538(8) 0.764(5) 0.031(15) Uiso d 1
C C21 0.1288(10) 0.3445(6) 0.3331(4) 0.0302(12) Uani d 1
C C22 0.0707(13) 0.3464(8) 0.4303(4) 0.0421(15) Uani d 1
H H22 -0.0615 0.2820 0.4472 0.050 Uiso calc 1
C C23 0.1998(15) 0.4394(9) 0.5026(5) 0.0534(18) Uani d 1
H H23 0.1531 0.4385 0.5666 0.064 Uiso calc 1
C C24 0.3968(15) 0.5326(9) 0.4797(5) 0.0514(17) Uani d 1
H H24 0.4850 0.5969 0.5278 0.062 Uiso calc 1
C C25 0.4648(13) 0.5309(8) 0.3840(5) 0.0465(15) Uani d 1
H H25 0.6035 0.5925 0.3697 0.056 Uiso calc 1
C C26 0.3347(10) 0.4413(7) 0.3089(4) 0.0333(13) Uani d 1
C C27 0.4332(12) 0.4634(9) 0.2093(5) 0.0431(15) Uani d 1
C C28 -0.0455(11) 0.2378(7) 0.2648(4) 0.0335(13) Uani d 1
O O21 0.6142(12) 0.5515(7) 0.2021(4) 0.0696(16) Uani d 1
O O22 0.3306(11) 0.3890(8) 0.1326(4) 0.0627(15) Uani d 1
O O23 -0.0154(9) 0.2241(6) 0.1742(3) 0.0469(11) Uani d 1
O O24 -0.2148(10) 0.1635(6) 0.3020(3) 0.0488(12) Uani d 1
H H22A 0.17(2) 0.320(11) 0.149(7) 0.08(3) Uiso d 1

loop_
_atom_site_aniso_label
_atom_site_aniso_U_11
_atom_site_aniso_U_22
_atom_site_aniso_U_33
_atom_site_aniso_U_12
_atom_site_aniso_U_13
_atom_site_aniso_U_23
C11 0.039(3) 0.039(3) 0.043(3) -0.011(3) 0.004(3) 0.009(3)
C12 0.052(4) 0.052(4) 0.055(4) -0.006(3) -0.014(3) 0.020(3)
C13 0.034(3) 0.046(4) 0.083(6) 0.000(3) -0.008(4) 0.016(4)
C14 0.046(4) 0.044(4) 0.084(6) 0.009(3) 0.014(4) -0.003(4)
C15 0.046(3) 0.048(4) 0.052(4) 0.001(3) 0.002(3) -0.007(3)
N11 0.034(2) 0.038(3) 0.038(3) -0.002(2) 0.002(2) 0.006(2)
N12 0.059(4) 0.066(4) 0.036(3) 0.016(3) 0.010(3) 0.011(3)
C21 0.029(3) 0.031(3) 0.030(3) 0.004(2) 0.003(2) 0.001(2)
C22 0.046(3) 0.048(4) 0.032(3) -0.006(3) 0.006(3) -0.003(3)
C23 0.068(4) 0.058(4) 0.033(3) 0.000(4) 0.001(3) -0.009(3)
C24 0.056(4) 0.053(4) 0.042(4) -0.003(3) -0.006(3) -0.016(3)
C25 0.039(3) 0.047(4) 0.051(4) -0.006(3) -0.001(3) -0.001(3)
C26 0.031(3) 0.032(3) 0.036(3) 0.004(2) 0.003(2) 0.002(2)
C27 0.040(3) 0.046(3) 0.044(4) -0.001(3) 0.007(3) 0.011(3)
C28 0.038(3) 0.031(3) 0.031(3) 0.003(3) 0.001(2) 0.003(2)
O21 0.067(3) 0.073(4) 0.075(4) -0.023(3) 0.033(3) -0.001(3)
O22 0.065(3) 0.093(4) 0.033(2) -0.016(3) 0.015(2) 0.001(3)
O23 0.056(3) 0.056(3) 0.028(2) -0.009(2) 0.0030(19) -0.006(2)
O24 0.056(3) 0.055(3) 0.035(2) -0.021(2) 0.002(2) -0.004(2)

loop_
_atom_type_symbol
_atom_type_description
_atom_type_scat_dispersion_real
_atom_type_scat_dispersion_imag
_atom_type_scat_source
C C 0.0033 0.0016 'International Tables Vol C Tables 4.2.6.8 and 6.1.1.4'
H H 0.0000 0.0000 'International Tables Vol C Tables 4.2.6.8 and 6.1.1.4'
N N 0.0061 0.0033 'International Tables Vol C Tables 4.2.6.8 and 6.1.1.4'
O O 0.0106 0.0060 'International Tables Vol C Tables 4.2.6.8 and 6.1.1.4'

loop_
_geom_angle_atom_site_label_1
_geom_angle_atom_site_label_2
_geom_angle_atom_site_label_3
_geom_angle
N12 C11 N11 118.4(6)
N12 C11 C12 123.5(6)
N11 C11 C12 118.1(7)
C13 C12 C11 119.3(7)
C13 C12 H12 120.3
C11 C12 H12 120.3
C12 C13 C14 121.8(7)
C12 C13 H13 119.1
C14 C13 H13 119.1
C15 C14 C13 117.5(7)
C15 C14 H14 121.2
C13 C14 H14 121.2
N11 C15 C14 120.9(7)
N11 C15 H15 119.5
C14 C15 H15 119.5
C11 N11 C15 122.3(6)
C11 N11 H1N 121(4)
C15 N11 H1N 117(4)
C11 N12 H12A 120.0
C11 N12 H12B 120.0
H12A N12 H12B 120.0
C22 C21 C26 117.9(5)
C22 C21 C28 114.0(5)
C26 C21 C28 128.1(5)
C23 C22 C21 122.9(6)
C23 C22 H22 118.5
C21 C22 H22 118.5
C24 C23 C22 119.4(7)
C24 C23 H23 120.3
C22 C23 H23 120.3
C23 C24 C25 119.3(6)
C23 C24 H24 120.3
C25 C24 H24 120.3
C26 C25 C24 122.7(7)
C26 C25 H25 118.7
C24 C25 H25 118.7
C25 C26 C21 117.8(6)
C25 C26 C27 113.7(6)
C21 C26 C27 128.5(5)
O21 C27 O22 119.4(6)
O21 C27 C26 119.7(6)
O22 C27 C26 120.8(6)
O24 C28 O23 121.7(5)
O24 C28 C21 117.2(5)
O23 C28 C21 121.1(5)
C27 O22 H22A 112(5)
C28 O23 H22A 112(4)

loop_
_geom_bond_atom_site_label_1
_geom_bond_atom_site_label_2
_geom_bond_distance
C11 N12 1.325(9)
C11 N11 1.341(8)
C11 C12 1.407(9)
C12 C13 1.351(11)
C12 H12 0.9300
C13 C14 1.391(12)
C13 H13 0.9300
C14 C15 1.359(10)
C14 H14 0.9300
C15 N11 1.357(9)
C15 H15 0.9300
N11 H1N 0.93(7)
N12 H12A 0.8600
N12 H12B 0.8600
C21 C22 1.389(8)
C21 C26 1.421(8)
C21 C28 1.519(8)
C22 C23 1.374(10)
C22 H22 0.9300
C23 C24 1.361(11)
C23 H23 0.9300
C24 C25 1.387(10)
C24 H24 0.9300
C25 C26 1.385(9)
C25 H25 0.9300
C26 C27 1.514(9)
C27 O21 1.216(9)
C27 O22 1.280(9)
C28 O24 1.239(7)
C28 O23 1.264(7)
O22 H22A 1.08(10)
O23 H22A 1.32(11)

loop_
_geom_hbond_atom_site_label_D
_geom_hbond_atom_site_label_H
_geom_hbond_atom_site_label_A
_geom_hbond_site_symmetry_A
_geom_hbond_distance_DH
_geom_hbond_distance_HA
_geom_hbond_distance_DA
_geom_hbond_angle_DHA
O22 H22A O23 . 1.08(10) 1.32(10) 2.402(7) 173(9)
N11 H1N O24 2_556 0.93(7) 1.78(7) 2.705(7) 180(7)
N12 H12A O23 2_556 0.86 2.11 2.965(7) 174
N12 H12B O22 1_556 0.86 2.31 3.003(8) 138
C12 H12 O23 1_656 0.93 2.53 3.374(8) 151
C14 H14 O21 2_746 0.93 2.50 3.203(9) 132

loop_
_geom_torsion_atom_site_label_1
_geom_torsion_atom_site_label_2
_geom_torsion_atom_site_label_3
_geom_torsion_atom_site_label_4
_geom_torsion
N12 C11 C12 C13 -179.0(6)
N11 C11 C12 C13 -0.2(9)
C11 C12 C13 C14 1.6(11)
C12 C13 C14 C15 -1.9(11)
C13 C14 C15 N11 0.9(10)
N12 C11 N11 C15 178.1(6)
C12 C11 N11 C15 -0.8(9)
C14 C15 N11 C11 0.5(10)
C26 C21 C22 C23 1.2(10)
C28 C21 C22 C23 -177.7(6)
C21 C22 C23 C24 -1.1(11)
C22 C23 C24 C25 -0.6(11)
C23 C24 C25 C26 2.1(11)
C24 C25 C26 C21 -1.9(9)
C24 C25 C26 C27 177.2(7)
C22 C21 C26 C25 0.2(8)
C28 C21 C26 C25 179.0(6)
C22 C21 C26 C27 -178.7(6)
C28 C21 C26 C27 0.1(9)
C25 C26 C27 O21 1.4(9)
C21 C26 C27 O21 -179.7(6)
C25 C26 C27 O22 -179.5(7)
C21 C26 C27 O22 -0.6(10)
C22 C21 C28 O24 -1.0(7)
C26 C21 C28 O24 -179.9(6)
C22 C21 C28 O23 -179.9(6)
C26 C21 C28 O23 1.2(8)

_cod_database_fobs_code 2243137
